data_4306762
loop_
_publ_author_name
'Chinwon Rim'
'Hongming Zhang'
'David Y. Son'

_publ_contact_author_address
;Department of Chemistry
Southern Methodist University
Dallas, TX 75275-0314
;
_publ_contact_author_email dson@smu.edu
_publ_contact_author_name 'Professor David Y. Son'
_publ_section_title
;
Silyl-Substituted Thioether Ligands and Their Ag(I) Complexes
;
_journal_name_full 'Inorganic Chemistry'
_journal_page_first 11993
_journal_page_last 12003
_journal_paper_doi 10.1021/ic801580t
_journal_volume 47
_journal_year 2008
_chemical_formula_sum 'C16 H32 Ag2 F6 O6 S6 Si2'
_chemical_formula_weight 898.70
_chemical_name_systematic
; 
 ? 
;
_space_group_IT_number 14
_symmetry_cell_setting monoclinic
_symmetry_space_group_name_Hall '-P 2ybc'
_symmetry_space_group_name_H-M 'P 1 21/c 1'
_atom_sites_solution_hydrogens geom
_atom_sites_solution_primary direct
_atom_sites_solution_secondary difmap
_audit_creation_method SHELXL-97
_cell_angle_alpha 90.00
_cell_angle_beta 96.931(2)
_cell_angle_gamma 90.00
_cell_formula_units_Z 2
_cell_length_a 8.2234(9)
_cell_length_b 10.6970(12)
_cell_length_c 18.346(2)
_cell_measurement_reflns_used 6548
_cell_measurement_temperature 100(2)
_cell_measurement_theta_max 28.20
_cell_measurement_theta_min 2.21
_cell_volume 1602.0(3)
_computing_cell_refinement 'Bruker SAINT'
_computing_data_collection 'Bruker SMART'
_computing_data_reduction 'Bruker SAINT'
_computing_molecular_graphics 'Bruker SHELXTL'
_computing_publication_material 'Bruker SHELXTL'
_computing_structure_refinement 'SHELXL-97 (Sheldrick, 1997)'
_computing_structure_solution 'SHELXS-97 (Sheldrick, 1990)'
_diffrn_ambient_temperature 100(2)
_diffrn_detector_area_resol_mean 83.33
_diffrn_measured_fraction_theta_full 0.975
_diffrn_measured_fraction_theta_max 0.975
_diffrn_measurement_device_type 'Bruker APEX'
_diffrn_measurement_method 'phi and omega scans'
_diffrn_radiation_monochromator graphite
_diffrn_radiation_source 'fine-focus sealed tube'
_diffrn_radiation_type MoK\a
_diffrn_radiation_wavelength 0.71073
_diffrn_reflns_av_R_equivalents 0.043
_diffrn_reflns_av_sigmaI/netI 0.041
_diffrn_reflns_limit_h_max 10
_diffrn_reflns_limit_h_min -10
_diffrn_reflns_limit_k_max 14
_diffrn_reflns_limit_k_min -14
_diffrn_reflns_limit_l_max 24
_diffrn_reflns_limit_l_min -23
_diffrn_reflns_number 14297
_diffrn_reflns_theta_full 28.30
_diffrn_reflns_theta_max 28.30
_diffrn_reflns_theta_min 2.21
_exptl_absorpt_coefficient_mu 1.753
_exptl_absorpt_correction_T_max 0.861
_exptl_absorpt_correction_T_min 0.778
_exptl_absorpt_correction_type multi-scan
_exptl_absorpt_process_details 'Bruker SADABS'
_exptl_crystal_colour colorless
_exptl_crystal_density_diffrn 1.863
_exptl_crystal_density_method 'not measured'
_exptl_crystal_description plates
_exptl_crystal_F_000 896
_exptl_crystal_size_max 0.15
_exptl_crystal_size_mid 0.13
_exptl_crystal_size_min 0.09
_refine_diff_density_max 2.555
_refine_diff_density_min -1.642
_refine_diff_density_rms 0.178
_refine_ls_extinction_method none
_refine_ls_goodness_of_fit_ref 1.086
_refine_ls_hydrogen_treatment constr
_refine_ls_matrix_type full
_refine_ls_number_parameters 176
_refine_ls_number_reflns 3873
_refine_ls_number_restraints 0
_refine_ls_restrained_S_all 1.086
_refine_ls_R_factor_all 0.054
_refine_ls_R_factor_gt 0.047
_refine_ls_shift/su_max 0.001
_refine_ls_shift/su_mean 0.000
_refine_ls_structure_factor_coef Fsqd
_refine_ls_weighting_details 'calc w=1/[\s^2^(Fo^2^)+(0.0699P)^2^+1.3601P] where P=(Fo^2^+2Fc^2^)/3'
_refine_ls_weighting_scheme calc
_refine_ls_wR_factor_gt 0.114
_refine_ls_wR_factor_ref 0.117
_reflns_number_gt 3431
_reflns_number_total 3873
_reflns_threshold_expression >2sigma(I)
_cod_data_source_file ic801580t_si_001_4.cif
_cod_data_source_block 1c-M
_cod_original_cell_volume 1602.1(3)
_cod_database_code 4306762

loop_
_symmetry_equiv_pos_as_xyz
'x, y, z'
'-x, y+1/2, -z+1/2'
'-x, -y, -z'
'x, -y-1/2, z-1/2'

loop_
_atom_site_label
_atom_site_type_symbol
_atom_site_fract_x
_atom_site_fract_y
_atom_site_fract_z
_atom_site_U_iso_or_equiv
_atom_site_adp_type
_atom_site_occupancy
_atom_site_symmetry_multiplicity
_atom_site_calc_flag
_atom_site_refinement_flags
_atom_site_disorder_assembly
_atom_site_disorder_group
Ag Ag 0.43081(3) 0.87505(3) 0.459777(15) 0.01782(11) Uani 1 1 d . . .
Si Si 0.23409(13) 1.09682(10) 0.63176(6) 0.0178(2) Uani 1 1 d . . .
S1 S 0.26637(11) 0.84103(9) 0.56561(5) 0.0168(2) Uani 1 1 d . . .
S2 S 0.57178(11) 0.95464(8) 0.63492(5) 0.01486(19) Uani 1 1 d . . .
S3 S 0.24330(13) 0.60972(10) 0.35238(6) 0.0256(2) Uani 1 1 d . . .
O1 O 0.2567(4) 0.7001(3) 0.41133(19) 0.0377(8) Uani 1 1 d . . .
O2 O 0.3794(4) 0.5247(4) 0.3534(2) 0.0449(10) Uani 1 1 d . . .
O3 O 0.1840(5) 0.6598(3) 0.2817(2) 0.0431(9) Uani 1 1 d . . .
F1 F 0.1068(4) 0.4617(3) 0.44080(18) 0.0505(8) Uani 1 1 d . . .
F2 F -0.0621(3) 0.5763(3) 0.37405(16) 0.0342(6) Uani 1 1 d . . .
F3 F 0.0462(4) 0.4192(3) 0.3265(2) 0.0496(8) Uani 1 1 d . . .
C1 C 0.3277(6) 0.6882(4) 0.6001(2) 0.0286(9) Uani 1 1 d . . .
H1A H 0.4463 0.6872 0.6148 0.043 Uiso 1 1 calc R . .
H1B H 0.2994 0.6257 0.5616 0.043 Uiso 1 1 calc R . .
H1C H 0.2708 0.6686 0.6427 0.043 Uiso 1 1 calc R . .
C2 C 0.6490(5) 1.0221(4) 0.7233(2) 0.0198(8) Uani 1 1 d . . .
H2A H 0.6449 1.1135 0.7199 0.030 Uiso 1 1 calc R . .
H2B H 0.7625 0.9953 0.7371 0.030 Uiso 1 1 calc R . .
H2C H 0.5813 0.9940 0.7606 0.030 Uiso 1 1 calc R . .
C3 C 0.3509(4) 0.9422(3) 0.63933(19) 0.0154(7) Uani 1 1 d . . .
H3 H 0.3337 0.9019 0.6870 0.018 Uiso 1 1 calc R . .
C4 C 0.0143(5) 1.0565(5) 0.6316(3) 0.0307(10) Uani 1 1 d . . .
H4A H 0.0036 0.9905 0.6678 0.046 Uiso 1 1 calc R . .
H4B H -0.0304 1.0271 0.5827 0.046 Uiso 1 1 calc R . .
H4C H -0.0462 1.1308 0.6443 0.046 Uiso 1 1 calc R . .
C5 C 0.3098(6) 1.2024(4) 0.7087(2) 0.0256(9) Uani 1 1 d . . .
H5A H 0.2284 1.2678 0.7136 0.038 Uiso 1 1 calc R . .
H5B H 0.4130 1.2410 0.6988 0.038 Uiso 1 1 calc R . .
H5C H 0.3281 1.1542 0.7544 0.038 Uiso 1 1 calc R . .
C6 C 0.2683(5) 1.1671(4) 0.5414(2) 0.0231(8) Uani 1 1 d . . .
H6 H 0.2335 1.1195 0.4987 0.028 Uiso 1 1 calc R . .
C7 C 0.3377(5) 1.2788(4) 0.5313(3) 0.0288(9) Uani 1 1 d . . .
H7A H 0.3745 1.3299 0.5723 0.035 Uiso 1 1 calc R . .
H7B H 0.3498 1.3066 0.4830 0.035 Uiso 1 1 calc R . .
C8 C 0.0750(5) 0.5118(4) 0.3747(2) 0.0252(9) Uani 1 1 d . . .

loop_
_atom_site_aniso_label
_atom_site_aniso_U_11
_atom_site_aniso_U_22
_atom_site_aniso_U_33
_atom_site_aniso_U_23
_atom_site_aniso_U_13
_atom_site_aniso_U_12
Ag 0.01857(17) 0.02037(17) 0.01446(16) 0.00180(10) 0.00169(11) -0.00009(10)
Si 0.0133(5) 0.0222(5) 0.0173(5) -0.0010(4) -0.0002(4) 0.0037(4)
S1 0.0164(4) 0.0194(4) 0.0141(4) -0.0008(3) -0.0002(3) -0.0039(3)
S2 0.0124(4) 0.0176(4) 0.0141(4) 0.0006(3) -0.0003(3) 0.0012(3)
S3 0.0234(5) 0.0249(5) 0.0298(6) -0.0106(4) 0.0083(4) -0.0048(4)
O1 0.0295(17) 0.0408(19) 0.043(2) -0.0259(16) 0.0057(15) -0.0053(15)
O2 0.0209(16) 0.044(2) 0.071(3) -0.0249(19) 0.0103(17) 0.0013(15)
O3 0.066(3) 0.0375(19) 0.0301(19) 0.0030(15) 0.0213(18) -0.0052(18)
F1 0.0472(19) 0.057(2) 0.0479(18) 0.0317(16) 0.0095(15) 0.0151(16)
F2 0.0181(12) 0.0387(15) 0.0455(16) 0.0054(13) 0.0025(11) 0.0068(11)
F3 0.0413(18) 0.0356(16) 0.074(2) -0.0243(16) 0.0147(16) -0.0149(14)
C1 0.044(3) 0.0170(19) 0.024(2) 0.0018(16) -0.0005(18) -0.0045(18)
C2 0.0154(18) 0.0264(19) 0.0166(18) 0.0008(15) -0.0019(14) -0.0035(15)
C3 0.0155(17) 0.0200(18) 0.0104(15) 0.0004(13) 0.0000(13) -0.0006(14)
C4 0.016(2) 0.043(3) 0.034(2) -0.001(2) 0.0052(17) 0.0028(18)
C5 0.034(2) 0.0223(19) 0.0205(19) -0.0048(16) 0.0017(17) 0.0018(17)
C6 0.0165(19) 0.032(2) 0.0195(19) 0.0015(16) -0.0019(15) 0.0085(16)
C7 0.024(2) 0.031(2) 0.032(2) 0.0091(18) 0.0062(18) 0.0132(17)
C8 0.020(2) 0.024(2) 0.031(2) 0.0051(17) 0.0011(17) 0.0022(16)

loop_
_atom_type_symbol
_atom_type_description
_atom_type_scat_dispersion_real
_atom_type_scat_dispersion_imag
_atom_type_scat_source
C C 0.0033 0.0016 'International Tables Vol C Tables 4.2.6.8 and 6.1.1.4'
H H 0.0000 0.0000 'International Tables Vol C Tables 4.2.6.8 and 6.1.1.4'
O O 0.0106 0.0060 'International Tables Vol C Tables 4.2.6.8 and 6.1.1.4'
F F 0.0171 0.0103 'International Tables Vol C Tables 4.2.6.8 and 6.1.1.4'
Si Si 0.0817 0.0704 'International Tables Vol C Tables 4.2.6.8 and 6.1.1.4'
S S 0.1246 0.1234 'International Tables Vol C Tables 4.2.6.8 and 6.1.1.4'
Ag Ag -0.8971 1.1015 'International Tables Vol C Tables 4.2.6.8 and 6.1.1.4'

loop_
_geom_angle_atom_site_label_1
_geom_angle_atom_site_label_2
_geom_angle_atom_site_label_3
_geom_angle
_geom_angle_site_symmetry_1
_geom_angle_site_symmetry_3
_geom_angle_publ_flag
O1 Ag C7 85.89(14) . 3_676 ?
O1 Ag S2 110.23(9) . 3_676 ?
C7 Ag S2 117.63(10) 3_676 3_676 ?
O1 Ag C6 113.00(13) . 3_676 ?
C7 Ag C6 31.09(14) 3_676 3_676 ?
S2 Ag C6 92.88(10) 3_676 3_676 ?
O1 Ag S1 79.95(8) . . ?
C7 Ag S1 109.16(11) 3_676 . ?
S2 Ag S1 132.48(3) 3_676 . ?
C6 Ag S1 126.83(10) 3_676 . ?
O1 Ag Ag 164.53(8) . 3_676 ?
C7 Ag Ag 107.08(11) 3_676 3_676 ?
S2 Ag Ag 71.70(2) 3_676 3_676 ?
C6 Ag Ag 81.86(10) 3_676 3_676 ?
S1 Ag Ag 87.67(2) . 3_676 ?
C5 Si C4 112.3(2) . . ?
C5 Si C6 110.9(2) . . ?
C4 Si C6 110.0(2) . . ?
C5 Si C3 110.63(18) . . ?
C4 Si C3 106.25(19) . . ?
C6 Si C3 106.52(17) . . ?
C1 S1 C3 102.39(19) . . ?
C1 S1 Ag 104.35(16) . . ?
C3 S1 Ag 107.26(12) . . ?
C2 S2 C3 103.35(17) . . ?
C2 S2 Ag 107.54(13) . 3_676 ?
C3 S2 Ag 99.04(12) . 3_676 ?
O3 S3 O2 115.2(2) . . ?
O3 S3 O1 114.5(2) . . ?
O2 S3 O1 115.1(2) . . ?
O3 S3 C8 103.5(2) . . ?
O2 S3 C8 104.1(2) . . ?
O1 S3 C8 102.0(2) . . ?
S3 O1 Ag 140.3(2) . . ?
S1 C1 H1A 109.5 . . ?
S1 C1 H1B 109.5 . . ?
H1A C1 H1B 109.5 . . ?
S1 C1 H1C 109.5 . . ?
H1A C1 H1C 109.5 . . ?
H1B C1 H1C 109.5 . . ?
S2 C2 H2A 109.5 . . ?
S2 C2 H2B 109.5 . . ?
H2A C2 H2B 109.5 . . ?
S2 C2 H2C 109.5 . . ?
H2A C2 H2C 109.5 . . ?
H2B C2 H2C 109.5 . . ?
S1 C3 S2 107.73(19) . . ?
S1 C3 Si 108.68(18) . . ?
S2 C3 Si 115.2(2) . . ?
S1 C3 H3 108.3 . . ?
S2 C3 H3 108.3 . . ?
Si C3 H3 108.3 . . ?
Si C4 H4A 109.5 . . ?
Si C4 H4B 109.5 . . ?
H4A C4 H4B 109.5 . . ?
Si C4 H4C 109.5 . . ?
H4A C4 H4C 109.5 . . ?
H4B C4 H4C 109.5 . . ?
Si C5 H5A 109.5 . . ?
Si C5 H5B 109.5 . . ?
H5A C5 H5B 109.5 . . ?
Si C5 H5C 109.5 . . ?
H5A C5 H5C 109.5 . . ?
H5B C5 H5C 109.5 . . ?
C7 C6 Si 126.2(3) . . ?
C7 C6 Ag 74.0(2) . 3_676 ?
Si C6 Ag 100.87(16) . 3_676 ?
C7 C6 H6 116.9 . . ?
Si C6 H6 116.9 . . ?
Ag C6 H6 95.5 3_676 . ?
C6 C7 Ag 74.9(2) . 3_676 ?
C6 C7 H7A 120.0 . . ?
Ag C7 H7A 99.1 3_676 . ?
C6 C7 H7B 120.0 . . ?
Ag C7 H7B 95.9 3_676 . ?
H7A C7 H7B 120.0 . . ?
F2 C8 F1 107.1(4) . . ?
F2 C8 F3 107.5(4) . . ?
F1 C8 F3 107.9(4) . . ?
F2 C8 S3 111.6(3) . . ?
F1 C8 S3 111.5(3) . . ?
F3 C8 S3 111.0(3) . . ?

loop_
_geom_bond_atom_site_label_1
_geom_bond_atom_site_label_2
_geom_bond_distance
_geom_bond_site_symmetry_2
_geom_bond_publ_flag
Ag O1 2.457(3) . ?
Ag C7 2.507(4) 3_676 ?
Ag S2 2.5158(10) 3_676 ?
Ag C6 2.518(4) 3_676 ?
Ag S1 2.5229(10) . ?
Ag Ag 3.1959(6) 3_676 ?
Si C5 1.856(4) . ?
Si C4 1.858(4) . ?
Si C6 1.872(4) . ?
Si C3 1.909(4) . ?
S1 C1 1.803(4) . ?
S1 C3 1.805(4) . ?
S2 C2 1.819(4) . ?
S2 C3 1.833(4) . ?
S2 Ag 2.5158(10) 3_676 ?
S3 O3 1.433(4) . ?
S3 O2 1.441(3) . ?
S3 O1 1.445(3) . ?
S3 C8 1.822(4) . ?
F1 C8 1.323(5) . ?
F2 C8 1.321(5) . ?
F3 C8 1.329(5) . ?
C1 H1A 0.9800 . ?
C1 H1B 0.9800 . ?
C1 H1C 0.9800 . ?
C2 H2A 0.9800 . ?
C2 H2B 0.9800 . ?
C2 H2C 0.9800 . ?
C3 H3 1.0000 . ?
C4 H4A 0.9800 . ?
C4 H4B 0.9800 . ?
C4 H4C 0.9800 . ?
C5 H5A 0.9800 . ?
C5 H5B 0.9800 . ?
C5 H5C 0.9800 . ?
C6 C7 1.347(6) . ?
C6 Ag 2.518(4) 3_676 ?
C6 H6 0.9500 . ?
C7 Ag 2.507(4) 3_676 ?
C7 H7A 0.9500 . ?
C7 H7B 0.9500 . ?
